data_2014012
loop_
_publ_author_name
'Vladimir N. Nesterov'
'David J. Wiedenfeld'
'Svitlana V. Nesterova'
'Mark A. Minton'

_publ_section_title
;2-Amino-4-(1-naphthyl)-5-oxo-5,6,7,8-tetrahydro-4<i>H</i>-chromene-3-carbonitrile
 and
 2-amino-7,7-dimethyl-4-(1-naphthyl)-5-oxo-5,6,7,8-tetrahydro-4<i>H</i>-chromene-3-carbonitrile
;
_journal_issue 5
_journal_name_full 'Acta Crystallographica Section C'
_journal_page_first o334
_journal_page_last o337
_journal_paper_doi 10.1107/S0108270104006924
_journal_volume 60
_journal_year 2004
_chemical_formula_iupac 'C22 H20 N2 O2'
_chemical_formula_moiety 'C22 H20 N2 O2'
_chemical_formula_sum 'C22 H20 N2 O2'
_chemical_formula_weight 344.40
_chemical_melting_point 484
_chemical_name_systematic
;
2-amino-7,7-dimethyl-4-(1-naphthyl)-5-oxo-5,6,7,8-tetrahydro-4H-chromene-
3-carbonitrile
;
_space_group_IT_number 14
_symmetry_cell_setting monoclinic
_symmetry_space_group_name_Hall '-P 2yn'
_symmetry_space_group_name_H-M 'P 1 21/n 1'
_atom_sites_solution_hydrogens geom
_atom_sites_solution_primary direct
_atom_sites_solution_secondary difmap
_audit_creation_method SHELXL97
_cell_angle_alpha 90
_cell_angle_beta 96.16(2)
_cell_angle_gamma 90
_cell_formula_units_Z 4
_cell_length_a 7.456(3)
_cell_length_b 14.854(7)
_cell_length_c 16.133(9)
_cell_measurement_reflns_used 24
_cell_measurement_temperature 298(2)
_cell_measurement_theta_max 14
_cell_measurement_theta_min 13
_cell_volume 1776.4(15)
_computing_cell_refinement 'CAD-4 Software'
_computing_data_collection 'CAD-4 Software (Enraf--Nonuis, 1989)'
_computing_data_reduction 'SHELXTL (Sheldrick, 1994)'
_computing_molecular_graphics SHELXTL
_computing_publication_material SHELXL97
_computing_structure_refinement 'SHELXL97 (Sheldrick, 1997)'
_computing_structure_solution 'SHELXS97 (Sheldrick, 1990)'
_diffrn_ambient_temperature 298(2)
_diffrn_measured_fraction_theta_full 0.99
_diffrn_measured_fraction_theta_max 0.99
_diffrn_measurement_device_type 'Enraf--Nonius CAD-4'
_diffrn_measurement_method \q/2\q
_diffrn_radiation_monochromator graphite
_diffrn_radiation_source 'fine-focus sealed tube'
_diffrn_radiation_type MoK\a
_diffrn_radiation_wavelength 0.71073
_diffrn_reflns_av_R_equivalents 0.0154
_diffrn_reflns_av_sigmaI/netI 0.0206
_diffrn_reflns_limit_h_max 9
_diffrn_reflns_limit_h_min 0
_diffrn_reflns_limit_k_max 19
_diffrn_reflns_limit_k_min 0
_diffrn_reflns_limit_l_max 21
_diffrn_reflns_limit_l_min -21
_diffrn_reflns_number 4563
_diffrn_reflns_theta_full 28.0
_diffrn_reflns_theta_max 28.0
_diffrn_reflns_theta_min 2.54
_diffrn_standards_decay_% 3
_diffrn_standards_interval_count 97
_diffrn_standards_number 3
_exptl_absorpt_coefficient_mu 0.083
_exptl_absorpt_correction_type none
_exptl_crystal_colour colorless
_exptl_crystal_density_diffrn 1.288
_exptl_crystal_density_method 'not measured'
_exptl_crystal_description prism
_exptl_crystal_F_000 728
_exptl_crystal_size_max 0.55
_exptl_crystal_size_mid 0.45
_exptl_crystal_size_min 0.30
_refine_diff_density_max 0.24
_refine_diff_density_min -0.18
_refine_ls_extinction_method none
_refine_ls_goodness_of_fit_ref 1.083
_refine_ls_hydrogen_treatment constr
_refine_ls_matrix_type full
_refine_ls_number_parameters 237
_refine_ls_number_reflns 4255
_refine_ls_number_restraints 0
_refine_ls_restrained_S_all 1.083
_refine_ls_R_factor_all 0.0703
_refine_ls_R_factor_gt 0.0481
_refine_ls_shift/su_max 0.000
_refine_ls_shift/su_mean 0.000
_refine_ls_structure_factor_coef Fsqd
_refine_ls_weighting_details 'calc w=1/[\s^2^(Fo^2^)+(0.06P)^2^+0.4P] where P=(Fo^2^+2Fc^2^)/3'
_refine_ls_weighting_scheme calc
_refine_ls_wR_factor_gt 0.1175
_refine_ls_wR_factor_ref 0.1318
_reflns_number_gt 3299
_reflns_number_total 4255
_reflns_threshold_expression I>2\s(I)
_cod_data_source_file gg1213.cif
_cod_data_source_block IIIb
_cod_depositor_comments
;
The following automatic conversions were performed:
'_symmetry_cell_setting' value 'Monoclinic' changed to 'monoclinic'
according to '/home/saulius/struct/CIF-dictionaries/cif_core.dic'
dictionary named 'cif_core.dic' version 2.4.1 from 2010-06-29.

Automatic conversion script
Id: cif_fix_enum 1527 2010-12-29 10:47:43Z saulius 

The following automatic conversions were performed:

'_symmetry_cell_setting' value 'Monoclinic' changed to 'monoclinic'
according to /home/saulius/struct/CIF-dictionaries/cif_core.dic
dictionary named 'cif_core.dic' version 2.4.1 from 2010-06-29.

Automatic conversion script
Id: cif_fix_values 1715 2011-07-08 13:25:40Z adriana 
;
_cod_original_sg_symbol_H-M 'P 21/n'
_cod_database_code 2014012
_cod_database_fobs_code 2014012

loop_
_symmetry_equiv_pos_as_xyz
'x, y, z'
'-x+1/2, y+1/2, -z+1/2'
'-x, -y, -z'
'x-1/2, -y-1/2, z-1/2'

loop_
_atom_site_label
_atom_site_fract_x
_atom_site_fract_y
_atom_site_fract_z
_atom_site_U_iso_or_equiv
_atom_site_adp_type
_atom_site_calc_flag
_atom_site_refinement_flags
_atom_site_occupancy
_atom_site_disorder_assembly
_atom_site_disorder_group
_atom_site_type_symbol
O1 0.03730(14) 0.17320(8) 0.35918(7) 0.0501(3) Uani d . 1 . . O
O2 0.39171(15) 0.39902(9) 0.25107(8) 0.0581(3) Uani d . 1 . . O
N1 0.1342(2) 0.04963(9) 0.42773(9) 0.0590(4) Uani d . 1 . . N
H1A 0.2134 0.0148 0.4538 0.071 Uiso calc R 1 . . H
H1B 0.0227 0.0337 0.4210 0.071 Uiso calc R 1 . . H
N2 0.6250(2) 0.06985(10) 0.45543(12) 0.0704(5) Uani d . 1 . . N
C1 0.5008(2) 0.11197(10) 0.43221(10) 0.0481(4) Uani d . 1 . . C
C2 0.1847(2) 0.12901(10) 0.39753(9) 0.0438(3) Uani d . 1 . . C
C3 0.35144(19) 0.16558(9) 0.40175(8) 0.0403(3) Uani d . 1 . . C
C4 0.38082(17) 0.26304(9) 0.37565(8) 0.0357(3) Uani d . 1 . . C
H4A 0.4927 0.2654 0.3489 0.043 Uiso calc R 1 . . H
C5 0.22615(17) 0.28676(9) 0.31091(8) 0.0354(3) Uani d . 1 . . C
C6 0.25066(18) 0.35663(10) 0.24856(9) 0.0391(3) Uani d . 1 . . C
C7 0.09945(19) 0.36981(11) 0.17965(9) 0.0452(3) Uani d . 1 . . C
H7A 0.1157 0.3279 0.1349 0.054 Uiso calc R 1 . . H
H7B 0.1072 0.4302 0.1576 0.054 Uiso calc R 1 . . H
C8 -0.08908(18) 0.35615(10) 0.20703(8) 0.0400(3) Uani d . 1 . . C
C9 -0.09483(19) 0.26327(10) 0.24800(9) 0.0426(3) Uani d . 1 . . C
H9A -0.2010 0.2596 0.2777 0.051 Uiso calc R 1 . . H
H9B -0.1058 0.2175 0.2049 0.051 Uiso calc R 1 . . H
C10 0.06802(18) 0.24414(9) 0.30709(8) 0.0379(3) Uani d . 1 . . C
C11 0.40036(17) 0.32780(9) 0.45053(8) 0.0349(3) Uani d . 1 . . C
C12 0.25813(19) 0.37887(10) 0.46955(9) 0.0419(3) Uani d . 1 . . C
H12A 0.1501 0.3760 0.4350 0.050 Uiso calc R 1 . . H
C13 0.2698(2) 0.43596(11) 0.53992(10) 0.0499(4) Uani d . 1 . . C
H13A 0.1713 0.4711 0.5501 0.060 Uiso calc R 1 . . H
C14 0.4236(2) 0.43977(11) 0.59268(10) 0.0495(4) Uani d . 1 . . C
H14A 0.4296 0.4767 0.6395 0.059 Uiso calc R 1 . . H
C15 0.5748(2) 0.38784(10) 0.57677(9) 0.0426(3) Uani d . 1 . . C
C16 0.7364(2) 0.39001(12) 0.63227(11) 0.0574(4) Uani d . 1 . . C
H16A 0.7415 0.4251 0.6802 0.069 Uiso calc R 1 . . H
C17 0.8832(2) 0.34170(14) 0.61626(12) 0.0640(5) Uani d . 1 . . C
H17A 0.9872 0.3430 0.6536 0.077 Uiso calc R 1 . . H
C18 0.8786(2) 0.28992(13) 0.54372(11) 0.0573(4) Uani d . 1 . . C
H18A 0.9806 0.2579 0.5327 0.069 Uiso calc R 1 . . H
C19 0.72578(19) 0.28585(10) 0.48869(10) 0.0440(3) Uani d . 1 . . C
H19A 0.7260 0.2516 0.4404 0.053 Uiso calc R 1 . . H
C20 0.56721(18) 0.33288(9) 0.50394(8) 0.0373(3) Uani d . 1 . . C
C21 -0.1316(2) 0.43017(13) 0.26767(11) 0.0584(4) Uani d . 1 . . C
H21A -0.0433 0.4292 0.3156 0.088 Uiso calc R 1 . . H
H21B -0.2493 0.4202 0.2849 0.088 Uiso calc R 1 . . H
H21C -0.1289 0.4877 0.2406 0.088 Uiso calc R 1 . . H
C22 -0.2308(2) 0.35838(13) 0.13085(10) 0.0553(4) Uani d . 1 . . C
H22A -0.2284 0.4161 0.1043 0.083 Uiso calc R 1 . . H
H22B -0.3482 0.3482 0.1483 0.083 Uiso calc R 1 . . H
H22C -0.2045 0.3122 0.0923 0.083 Uiso calc R 1 . . H

loop_
_atom_site_aniso_label
_atom_site_aniso_U_11
_atom_site_aniso_U_22
_atom_site_aniso_U_33
_atom_site_aniso_U_12
_atom_site_aniso_U_13
_atom_site_aniso_U_23
O1 0.0442(6) 0.0522(6) 0.0526(6) -0.0066(5) -0.0003(5) 0.0160(5)
O2 0.0428(6) 0.0695(8) 0.0608(7) -0.0112(5) 0.0008(5) 0.0188(6)
N1 0.0652(9) 0.0463(8) 0.0617(9) -0.0126(6) -0.0108(7) 0.0136(6)
N2 0.0684(10) 0.0438(8) 0.0931(12) 0.0088(7) -0.0183(8) 0.0074(8)
C1 0.0565(9) 0.0346(7) 0.0507(8) 0.0019(6) -0.0065(7) -0.0004(6)
C2 0.0536(8) 0.0401(7) 0.0361(7) -0.0013(6) -0.0024(6) 0.0018(6)
C3 0.0469(8) 0.0361(7) 0.0364(7) 0.0032(6) -0.0021(6) -0.0011(5)
C4 0.0331(6) 0.0387(7) 0.0351(6) 0.0018(5) 0.0021(5) 0.0021(5)
C5 0.0351(6) 0.0390(7) 0.0318(6) 0.0028(5) 0.0027(5) 0.0002(5)
C6 0.0346(7) 0.0458(7) 0.0374(7) 0.0023(6) 0.0060(5) 0.0032(6)
C7 0.0415(7) 0.0567(9) 0.0372(7) 0.0009(6) 0.0028(6) 0.0107(6)
C8 0.0352(7) 0.0478(8) 0.0360(7) 0.0030(6) -0.0006(5) 0.0002(6)
C9 0.0375(7) 0.0510(8) 0.0385(7) -0.0045(6) 0.0003(5) -0.0004(6)
C10 0.0400(7) 0.0410(7) 0.0326(6) -0.0010(5) 0.0037(5) 0.0016(5)
C11 0.0354(6) 0.0336(6) 0.0352(6) -0.0041(5) 0.0022(5) 0.0040(5)
C12 0.0401(7) 0.0443(8) 0.0405(7) 0.0009(6) 0.0008(6) -0.0010(6)
C13 0.0530(9) 0.0458(8) 0.0517(9) 0.0058(7) 0.0096(7) -0.0059(7)
C14 0.0617(10) 0.0435(8) 0.0434(8) -0.0052(7) 0.0067(7) -0.0088(6)
C15 0.0480(8) 0.0387(7) 0.0398(7) -0.0110(6) -0.0005(6) 0.0026(6)
C16 0.0600(10) 0.0607(10) 0.0479(9) -0.0171(8) -0.0104(7) -0.0007(8)
C17 0.0472(9) 0.0772(13) 0.0630(11) -0.0131(9) -0.0148(8) 0.0093(9)
C18 0.0373(8) 0.0668(11) 0.0659(11) -0.0014(7) -0.0031(7) 0.0115(9)
C19 0.0385(7) 0.0459(8) 0.0472(8) -0.0027(6) 0.0029(6) 0.0060(6)
C20 0.0365(7) 0.0358(7) 0.0388(7) -0.0063(5) 0.0009(5) 0.0060(5)
C21 0.0500(9) 0.0607(10) 0.0629(10) 0.0128(8) -0.0013(7) -0.0149(8)
C22 0.0459(8) 0.0722(11) 0.0450(8) -0.0004(8) -0.0082(6) 0.0075(8)

loop_
_atom_type_symbol
_atom_type_description
_atom_type_scat_dispersion_real
_atom_type_scat_dispersion_imag
_atom_type_scat_source
C C 0.0033 0.0016 'International Tables Vol C Tables 4.2.6.8 and 6.1.1.4'
H H 0.0000 0.0000 'International Tables Vol C Tables 4.2.6.8 and 6.1.1.4'
N N 0.0061 0.0033 'International Tables Vol C Tables 4.2.6.8 and 6.1.1.4'
O O 0.0106 0.0060 'International Tables Vol C Tables 4.2.6.8 and 6.1.1.4'

loop_
_geom_angle_atom_site_label_1
_geom_angle_atom_site_label_2
_geom_angle_atom_site_label_3
_geom_angle
_geom_angle_publ_flag
C2 O1 C10 117.57(11) yes
C2 N1 H1A 120.0 no
C2 N1 H1B 120.0 no
H1A N1 H1B 120.0 no
N2 C1 C3 178.0(2) yes
N1 C2 C3 128.74(14) yes
N1 C2 O1 109.98(13) yes
C3 C2 O1 121.28(13) yes
C2 C3 C1 118.51(14) yes
C2 C3 C4 121.63(12) yes
C1 C3 C4 119.86(13) yes
C5 C4 C3 106.82(11) no
C5 C4 C11 113.42(11) no
C3 C4 C11 112.32(11) no
C5 C4 H4A 108.0 no
C3 C4 H4A 108.0 no
C11 C4 H4A 108.0 no
C10 C5 C6 118.53(12) no
C10 C5 C4 121.75(12) no
C6 C5 C4 119.70(12) no
O2 C6 C5 120.70(13) yes
O2 C6 C7 121.98(13) yes
C5 C6 C7 117.25(12) yes
C6 C7 C8 114.00(12) no
C6 C7 H7A 108.8 no
C8 C7 H7A 108.8 no
C6 C7 H7B 108.8 no
C8 C7 H7B 108.8 no
H7A C7 H7B 107.6 no
C21 C8 C7 110.45(13) no
C21 C8 C9 110.77(13) no
C7 C8 C9 108.22(12) no
C21 C8 C22 108.99(13) no
C7 C8 C22 109.94(13) no
C9 C8 C22 108.45(13) no
C10 C9 C8 112.92(12) no
C10 C9 H9A 109.0 no
C8 C9 H9A 109.0 no
C10 C9 H9B 109.0 no
C8 C9 H9B 109.0 no
H9A C9 H9B 107.8 no
C5 C10 O1 122.49(12) yes
C5 C10 C9 126.53(13) yes
O1 C10 C9 110.97(12) yes
C12 C11 C20 118.64(13) no
C12 C11 C4 120.89(12) no
C20 C11 C4 120.42(12) no
C11 C12 C13 122.15(14) no
C11 C12 H12A 118.9 no
C13 C12 H12A 118.9 no
C14 C13 C12 120.35(14) no
C14 C13 H13A 119.8 no
C12 C13 H13A 119.8 no
C13 C14 C15 120.11(14) no
C13 C14 H14A 119.9 no
C15 C14 H14A 119.9 no
C14 C15 C16 120.80(15) no
C14 C15 C20 120.04(13) no
C16 C15 C20 119.16(15) no
C17 C16 C15 120.96(16) no
C17 C16 H16A 119.5 no
C15 C16 H16A 119.5 no
C16 C17 C18 120.19(15) no
C16 C17 H17A 119.9 no
C18 C17 H17A 119.9 no
C19 C18 C17 120.75(17) no
C19 C18 H18A 119.6 no
C17 C18 H18A 119.6 no
C18 C19 C20 121.17(15) no
C18 C19 H19A 119.4 no
C20 C19 H19A 119.4 no
C19 C20 C15 117.71(13) no
C19 C20 C11 123.68(13) no
C15 C20 C11 118.61(13) no
C8 C21 H21A 109.5 no
C8 C21 H21B 109.5 no
H21A C21 H21B 109.5 no
C8 C21 H21C 109.5 no
H21A C21 H21C 109.5 no
H21B C21 H21C 109.5 no
C8 C22 H22A 109.5 no
C8 C22 H22B 109.5 no
H22A C22 H22B 109.5 no
C8 C22 H22C 109.5 no
H22A C22 H22C 109.5 no
H22B C22 H22C 109.5 no

loop_
_geom_bond_atom_site_label_1
_geom_bond_atom_site_label_2
_geom_bond_site_symmetry_1
_geom_bond_site_symmetry_2
_geom_bond_distance
_geom_bond_publ_flag
O1 C2 . . 1.3695(18) yes
O1 C10 . . 1.3821(17) yes
O2 C6 . . 1.2228(18) yes
N1 C2 . . 1.345(2) yes
N1 H1A . . 0.8600 no
N1 H1B . . 0.8600 no
N2 C1 . . 1.147(2) yes
C1 C3 . . 1.414(2) yes
C2 C3 . . 1.352(2) yes
C3 C4 . . 1.530(2) no
C4 C5 . . 1.5122(18) no
C4 C11 . . 1.5388(19) no
C4 H4A . . 0.9800 no
C5 C10 . . 1.3338(19) no
C5 C6 . . 1.470(2) no
C6 C7 . . 1.5087(19) no
C7 C8 . . 1.532(2) no
C7 H7A . . 0.9700 no
C7 H7B . . 0.9700 no
C8 C21 . . 1.527(2) no
C8 C9 . . 1.532(2) no
C8 C22 . . 1.533(2) no
C9 C10 . . 1.4884(19) no
C9 H9A . . 0.9700 no
C9 H9B . . 0.9700 no
C11 C12 . . 1.365(2) no
C11 C20 . . 1.4373(18) no
C12 C13 . . 1.412(2) no
C12 H12A . . 0.9300 no
C13 C14 . . 1.354(2) no
C13 H13A . . 0.9300 no
C14 C15 . . 1.412(2) no
C14 H14A . . 0.9300 no
C15 C16 . . 1.423(2) no
C15 C20 . . 1.427(2) no
C16 C17 . . 1.357(3) no
C16 H16A . . 0.9300 no
C17 C18 . . 1.398(3) no
C17 H17A . . 0.9300 no
C18 C19 . . 1.369(2) no
C18 H18A . . 0.9300 no
C19 C20 . . 1.417(2) no
C19 H19A . . 0.9300 no
C21 H21A . . 0.9600 no
C21 H21B . . 0.9600 no
C21 H21C . . 0.9600 no
C22 H22A . . 0.9600 no
C22 H22B . . 0.9600 no
C22 H22C . . 0.9600 no

loop_
_geom_hbond_atom_site_label_D
_geom_hbond_atom_site_label_H
_geom_hbond_atom_site_label_A
_geom_hbond_site_symmetry_A
_geom_hbond_distance_DH
_geom_hbond_distance_HA
_geom_hbond_distance_DA
_geom_hbond_angle_DHA
N1 H1A N2 3_656 0.86 2.19 3.033(2) 166

loop_
_geom_torsion_atom_site_label_1
_geom_torsion_atom_site_label_2
_geom_torsion_atom_site_label_3
_geom_torsion_atom_site_label_4
_geom_torsion
_geom_torsion_publ_flag
C10 O1 C2 N1 -164.20(13) no
C10 O1 C2 C3 16.2(2) no
N1 C2 C3 C1 8.7(2) no
O1 C2 C3 C1 -171.78(13) no
N1 C2 C3 C4 -170.47(15) no
O1 C2 C3 C4 9.1(2) no
C2 C3 C4 C5 -27.62(17) yes
C1 C3 C4 C5 153.24(13) no
C2 C3 C4 C11 97.34(15) yes
C1 C3 C4 C11 -81.80(16) no
C3 C4 C5 C10 24.51(17) yes
C11 C4 C5 C10 -99.78(15) no
C3 C4 C5 C6 -153.60(12) no
C11 C4 C5 C6 82.11(15) no
C10 C5 C6 O2 178.06(14) no
C4 C5 C6 O2 -3.8(2) no
C10 C5 C6 C7 -5.12(19) no
C4 C5 C6 C7 173.06(12) no
O2 C6 C7 C8 -147.84(15) no
C5 C6 C7 C8 35.37(19) no
C6 C7 C8 C21 67.28(17) no
C6 C7 C8 C9 -54.13(17) no
C6 C7 C8 C22 -172.41(13) no
C21 C8 C9 C10 -76.59(15) no
C7 C8 C9 C10 44.62(16) no
C22 C8 C9 C10 163.85(12) no
C6 C5 C10 O1 175.18(12) no
C4 C5 C10 O1 -3.0(2) no
C6 C5 C10 C9 -3.7(2) no
C4 C5 C10 C9 178.13(13) no
C2 O1 C10 C5 -19.6(2) no
C2 O1 C10 C9 159.47(12) no
C8 C9 C10 C5 -17.8(2) no
C8 C9 C10 O1 163.21(12) no
C5 C4 C11 C12 21.74(18) no
C3 C4 C11 C12 -99.52(15) yes
C5 C4 C11 C20 -160.86(11) no
C3 C4 C11 C20 77.89(15) no
C20 C11 C12 C13 -0.2(2) no
C4 C11 C12 C13 177.21(13) no
C11 C12 C13 C14 -1.9(2) no
C12 C13 C14 C15 1.2(2) no
C13 C14 C15 C16 -179.01(15) no
C13 C14 C15 C20 1.5(2) no
C14 C15 C16 C17 -178.57(16) no
C20 C15 C16 C17 0.9(2) no
C15 C16 C17 C18 1.1(3) no
C16 C17 C18 C19 -1.1(3) no
C17 C18 C19 C20 -0.8(3) no
C18 C19 C20 C15 2.7(2) no
C18 C19 C20 C11 -176.96(14) no
C14 C15 C20 C19 176.73(13) no
C16 C15 C20 C19 -2.7(2) no
C14 C15 C20 C11 -3.6(2) no
C16 C15 C20 C11 176.97(13) no
C12 C11 C20 C19 -177.41(13) no
C4 C11 C20 C19 5.12(19) no
C12 C11 C20 C15 2.90(19) no
C4 C11 C20 C15 -174.57(12) no

loop_
_cod_related_entry_id
_cod_related_entry_database
_cod_related_entry_code
1 ChemSpider 2019660
